data_4085147
loop_
_publ_author_name
'Lin, Ran'
'Lee, Ka-Ho'
'Sung, Herman H. Y.'
'Williams, Ian D.'
'Lin, Zhenyang'
'Jia, Guochen'

_publ_section_title
;
 Rhenabenzenes and Unexpected Coupling Products from the Reactions of
 Rhenacyclobutadienes with Ethoxyethyne
;
_journal_issue 1
_journal_name_full Organometallics
_journal_page_first 167
_journal_paper_doi 10.1021/om501034e
_journal_volume 34
_journal_year 2015
_chemical_formula_moiety 'C26 H23 O8 Re'
_chemical_formula_sum 'C26 H23 O8 Re'
_chemical_formula_weight 649.64
_chemical_name_systematic
;
 ? 
;
_space_group_IT_number 15
_space_group_name_Hall '-I 2ya'
_symmetry_cell_setting monoclinic
_symmetry_space_group_name_Hall '-I 2ya'
_symmetry_space_group_name_H-M 'I 1 2/a 1'
_atom_sites_solution_hydrogens geom
_atom_sites_solution_primary direct
_atom_sites_solution_secondary difmap
_audit_creation_date 2014-05-16
_audit_creation_method
;
  Olex2 1.2-beta
  (compiled May  9 2012 12:37:22, GUI svn.r4230)
;
_cell_angle_alpha 90.00
_cell_angle_beta 106.562(3)
_cell_angle_gamma 90.00
_cell_formula_units_Z 8
_cell_length_a 21.2127(7)
_cell_length_b 8.8364(2)
_cell_length_c 27.3229(9)
_cell_measurement_reflns_used 6403
_cell_measurement_temperature 100.0(2)
_cell_measurement_theta_max 74.8390
_cell_measurement_theta_min 5.2470
_cell_volume 4909.0(3)
_computing_cell_refinement
;
CrysAlisPro, Agilent Technologies,
Version 1.171.36.32 (release 02-08-2013 CrysAlis171 .NET)
(compiled Aug  2 2013,16:46:58)
;
_computing_data_collection
;
CrysAlisPro, Agilent Technologies,
Version 1.171.36.32 (release 02-08-2013 CrysAlis171 .NET)
(compiled Aug  2 2013,16:46:58)
;
_computing_data_reduction
;
CrysAlisPro, Agilent Technologies,
Version 1.171.36.32 (release 02-08-2013 CrysAlis171 .NET)
(compiled Aug  2 2013,16:46:58)
;
_computing_molecular_graphics
;
O. V. Dolomanov, L. J. Bourhis, R. J. Gildea, J. A. K. Howard and H. Puschmann,
OLEX2: a complete structure solution, refinement and analysis program.
J. Appl. Cryst. (2009). 42, 339-341.
;
_computing_publication_material
;
O. V. Dolomanov, L. J. Bourhis, R. J. Gildea, J. A. K. Howard and H. Puschmann,
OLEX2: a complete structure solution, refinement and analysis program.
J. Appl. Cryst. (2009). 42, 339-341.
;
_computing_structure_refinement
;
XL, G.M. Sheldrick, Acta Cryst.
(2008). A64, 112-122
;
_computing_structure_solution 'SHELXS-97 (Sheldrick, 1990)'
_diffrn_ambient_temperature 100.0(2)
_diffrn_detector_area_resol_mean 10.3587
_diffrn_measured_fraction_theta_full 0.9903
_diffrn_measured_fraction_theta_max 0.6694
_diffrn_measurement_details
;
  1 omega   45.00   98.00   1.0000    5.0000
omega____ theta____ kappa____ phi______ frames
    -      110.5703  -45.0000  -60.0000 53

  2 omega -107.00  -12.00   1.0000    2.0000
omega____ theta____ kappa____ phi______ frames
    -      -40.9453  -57.0000  120.0000 95

  3 omega  -96.00  -35.00   1.0000    2.0000
omega____ theta____ kappa____ phi______ frames
    -      -40.9453  125.0000   60.0000 61

  4 omega   27.00   82.00   1.0000    2.0000
omega____ theta____ kappa____ phi______ frames
    -       40.9453  -99.0000  -60.0000 55

  5 omega   37.00   85.00   1.0000    5.0000
omega____ theta____ kappa____ phi______ frames
    -      110.5703  -45.0000 -120.0000 48

  6 omega   26.00  107.00   1.0000    5.0000
omega____ theta____ kappa____ phi______ frames
    -      110.5703  -94.0000 -120.0000 81

  7 omega   80.00  175.00   1.0000    5.0000
omega____ theta____ kappa____ phi______ frames
    -      110.5703   61.0000   60.0000 95

  8 omega   32.00  113.00   1.0000    5.0000
omega____ theta____ kappa____ phi______ frames
    -      110.5703 -111.0000 -180.0000 81

  9 omega -117.00  -15.00   1.0000    2.0000
omega____ theta____ kappa____ phi______ frames
    -      -40.9453  -37.0000    0.0000 102

 10 omega -120.00   -7.00   1.0000    2.0000
omega____ theta____ kappa____ phi______ frames
    -      -40.9453  -77.0000  -60.0000 113

 11 omega   49.00   83.00   1.0000    5.0000
omega____ theta____ kappa____ phi______ frames
    -      110.5703   15.0000  -60.0000 34
;
_diffrn_measurement_device 'kappa diffractometer'
_diffrn_measurement_device_type 'SuperNova, Dual, Cu at zero, Atlas'
_diffrn_measurement_method '\w scans'
_diffrn_orient_matrix_UB_11 0.0208968000
_diffrn_orient_matrix_UB_12 -0.1309814000
_diffrn_orient_matrix_UB_13 -0.0292660000
_diffrn_orient_matrix_UB_21 -0.0728284000
_diffrn_orient_matrix_UB_22 -0.0356130000
_diffrn_orient_matrix_UB_23 -0.0265657000
_diffrn_orient_matrix_UB_31 0.0012904000
_diffrn_orient_matrix_UB_32 0.1094346000
_diffrn_orient_matrix_UB_33 -0.0435327000
_diffrn_radiation_monochromator mirror
_diffrn_radiation_probe x-ray
_diffrn_radiation_type CuK\a
_diffrn_radiation_wavelength 1.5418
_diffrn_reflns_av_R_equivalents 0.0366
_diffrn_reflns_av_unetI/netI 0.0403
_diffrn_reflns_limit_h_max 25
_diffrn_reflns_limit_h_min -22
_diffrn_reflns_limit_k_max 10
_diffrn_reflns_limit_k_min -10
_diffrn_reflns_limit_l_max 31
_diffrn_reflns_limit_l_min -32
_diffrn_reflns_number 10023
_diffrn_reflns_theta_full 66.50
_diffrn_reflns_theta_max 67.98
_diffrn_reflns_theta_min 4.35
_diffrn_source 'sealed X-ray tube'
_diffrn_source_current 0.80
_diffrn_source_power 0.040
_diffrn_source_target Cu
_diffrn_source_voltage 50
_exptl_absorpt_coefficient_mu 10.101
_exptl_absorpt_correction_T_max 1.00000
_exptl_absorpt_correction_T_min 0.52064
_exptl_absorpt_correction_type multi-scan
_exptl_absorpt_process_details
;
CrysAlisPro, Agilent Technologies,
Version 1.171.36.32 (release 02-08-2013 CrysAlis171 .NET)
(compiled Aug  2 2013,16:46:58)
Empirical absorption correction using spherical harmonics,
 implemented in SCALE3 ABSPACK scaling algorithm.
;
_exptl_crystal_colour red
_exptl_crystal_density_diffrn 1.758
_exptl_crystal_density_method 'not measured'
_exptl_crystal_description needle
_exptl_crystal_F_000 2544
_exptl_crystal_size_max 0.20
_exptl_crystal_size_mid 0.05
_exptl_crystal_size_min 0.03
_refine_diff_density_max 1.624
_refine_diff_density_min -1.270
_refine_diff_density_rms 0.119
_refine_ls_extinction_method none
_refine_ls_goodness_of_fit_ref 1.002
_refine_ls_hydrogen_treatment constr
_refine_ls_matrix_type full
_refine_ls_number_parameters 319
_refine_ls_number_reflns 4407
_refine_ls_number_restraints 1
_refine_ls_restrained_S_all 1.002
_refine_ls_R_factor_all 0.0371
_refine_ls_R_factor_gt 0.0314
_refine_ls_shift/su_max 0.001
_refine_ls_shift/su_mean 0.000
_refine_ls_structure_factor_coef Fsqd
_refine_ls_weighting_details 'calc w=1/[\s^2^(Fo^2^)+(0.0540P)^2^+0.0000P] where P=(Fo^2^+2Fc^2^)/3'
_refine_ls_weighting_scheme calc
_refine_ls_wR_factor_gt 0.0811
_refine_ls_wR_factor_ref 0.0844
_reflns_number_gt 3927
_reflns_number_total 4407
_reflns_threshold_expression >2sigma(I)
_cod_data_source_file om501034e_si_003.cif
_cod_data_source_block cpd10_ran31cult
_cod_depositor_comments
;
The following automatic conversions were performed:

'_symmetry_cell_setting' value 'Monoclinic' changed to 'monoclinic'
according to
/home/saulius/struct/COD-crude-data--automatic-downloads/rss-feeds/ACS/lib/dictionaries/cif_core.dic
dictionary named 'cif_core.dic' version 2.4.2 from 2011-04-26.

Automatic conversion script
Id: cif_fix_values 2935 2014-11-11 08:27:57Z andrius 

 Adding full bibliography for 4085145--4085148.cif.
;
_cod_original_sg_symbol_H-M I2/a
_cod_database_code 4085147
_reflns_odcompleteness_completeness 99.03
_reflns_odcompleteness_iscentric 1
_reflns_odcompleteness_theta 68.13

loop_
_space_group_symop_id
_space_group_symop_operation_xyz
1 'x, y, z'
2 '-x+1/2, y, -z'
3 'x+1/2, y+1/2, z+1/2'
4 '-x+1, y+1/2, -z+1/2'
5 '-x, -y, -z'
6 'x-1/2, -y, z'
7 '-x+1/2, -y+1/2, -z+1/2'
8 'x, -y+1/2, z+1/2'

loop_
_atom_site_label
_atom_site_type_symbol
_atom_site_fract_x
_atom_site_fract_y
_atom_site_fract_z
_atom_site_U_iso_or_equiv
_atom_site_adp_type
_atom_site_occupancy
_atom_site_symmetry_multiplicity
_atom_site_calc_flag
_atom_site_refinement_flags
Re1 Re 0.357892(8) 0.10269(2) 0.369352(6) 0.02018(9) Uani 1 1 d .
O1 O 0.52897(16) 0.5595(4) 0.38807(13) 0.0325(7) Uani 1 1 d .
O2 O 0.58424(15) 0.3487(4) 0.38101(12) 0.0288(7) Uani 1 1 d .
O3 O 0.54904(15) 0.3564(4) 0.48159(11) 0.0300(7) Uani 1 1 d .
O5 O 0.36377(16) 0.0625(4) 0.47834(12) 0.0353(8) Uani 1 1 d .
O6 O 0.25175(17) 0.3466(5) 0.37052(14) 0.0424(9) Uani 1 1 d .
O7 O 0.30006(18) 0.0862(4) 0.25035(13) 0.0367(8) Uani 1 1 d .
O8 O 0.26341(17) -0.1459(4) 0.38743(14) 0.0398(8) Uani 1 1 d .
O9 O 0.46811(17) -0.1332(4) 0.37003(14) 0.0348(8) Uani 1 1 d .
C1 C 0.4335(2) 0.2609(5) 0.36229(16) 0.0248(9) Uani 1 1 d .
C2 C 0.4834(2) 0.3186(5) 0.40032(16) 0.0222(8) Uani 1 1 d .
C3 C 0.4953(2) 0.2866(5) 0.45435(15) 0.0242(9) Uani 1 1 d .
C4 C 0.4574(2) 0.1989(5) 0.47704(16) 0.0244(9) Uani 1 1 d .
H4 H 0.4719 0.1869 0.5131 0.029 Uiso 1 1 calc R
C5 C 0.3994(2) 0.1271(5) 0.45044(16) 0.0235(9) Uani 1 1 d .
C6 C 0.2910(2) 0.2603(5) 0.37010(16) 0.0246(9) Uani 1 1 d .
C7 C 0.3218(2) 0.0922(5) 0.29353(17) 0.0244(10) Uani 1 1 d .
C8 C 0.2977(2) -0.0535(6) 0.38030(17) 0.0279(10) Uani 1 1 d .
C9 C 0.4275(2) -0.0518(6) 0.36929(16) 0.0269(9) Uani 1 1 d .
C11 C 0.43433(19) 0.3003(5) 0.30882(16) 0.0232(9) Uani 1 1 d .
C12 C 0.4664(2) 0.2095(5) 0.28300(17) 0.0269(9) Uani 1 1 d .
H12 H 0.4901 0.1244 0.3000 0.032 Uiso 1 1 calc R
C13 C 0.4653(2) 0.2380(5) 0.23197(17) 0.0282(9) Uani 1 1 d .
H13 H 0.4878 0.1724 0.2151 0.034 Uiso 1 1 calc R
C14 C 0.4317(2) 0.3607(6) 0.20681(17) 0.0288(10) Uani 1 1 d .
H14 H 0.4306 0.3795 0.1723 0.035 Uiso 1 1 calc R
C15 C 0.3981(2) 0.4607(5) 0.23219(15) 0.0248(9) Uani 1 1 d .
C16 C 0.3662(2) 0.5933(5) 0.20844(18) 0.0304(11) Uani 1 1 d .
H16 H 0.3662 0.6161 0.1745 0.036 Uiso 1 1 calc R
C17 C 0.3356(2) 0.6880(6) 0.23302(17) 0.0325(10) Uani 1 1 d .
H17 H 0.3135 0.7750 0.2160 0.039 Uiso 1 1 calc R
C18 C 0.3364(2) 0.6580(5) 0.28405(18) 0.0283(10) Uani 1 1 d .
H18 H 0.3150 0.7254 0.3013 0.034 Uiso 1 1 calc R
C19 C 0.3677(2) 0.5325(5) 0.30874(17) 0.0254(9) Uani 1 1 d .
H19 H 0.3680 0.5138 0.3430 0.031 Uiso 1 1 calc R
C20 C 0.40015(19) 0.4291(5) 0.28363(16) 0.0228(9) Uani 1 1 d .
C21 C 0.5336(2) 0.4244(5) 0.38934(17) 0.0242(9) Uani 1 1 d .
C22 C 0.6338(2) 0.4426(6) 0.36912(19) 0.0338(11) Uani 1 1 d .
H22A H 0.6160 0.4864 0.3350 0.051 Uiso 1 1 calc R
H22B H 0.6725 0.3809 0.3699 0.051 Uiso 1 1 calc R
H22C H 0.6464 0.5240 0.3944 0.051 Uiso 1 1 calc R
C31 C 0.5772(2) 0.3281(6) 0.53573(16) 0.0301(10) Uani 1 1 d .
H31A H 0.5890 0.2199 0.5417 0.036 Uiso 1 1 calc R
H31B H 0.5450 0.3540 0.5545 0.036 Uiso 1 1 calc R
C32 C 0.6373(2) 0.4250(6) 0.55368(19) 0.0344(11) Uani 1 1 d .
H32A H 0.6237 0.5324 0.5521 0.041 Uiso 1 1 calc R
H32B H 0.6596 0.4005 0.5898 0.041 Uiso 1 1 calc R
C33 C 0.6853(3) 0.4056(7) 0.5232(2) 0.0479(15) Uani 1 1 d .
H33A H 0.6637 0.4297 0.4873 0.072 Uiso 1 1 calc R
H33B H 0.7009 0.3006 0.5260 0.072 Uiso 1 1 calc R
H33C H 0.7228 0.4737 0.5364 0.072 Uiso 1 1 calc R
C51 C 0.3833(3) 0.0738(7) 0.53434(19) 0.0454(14) Uani 1 1 d D
H51A H 0.3910 0.1810 0.5449 0.054 Uiso 1 1 calc R
H51B H 0.4245 0.0167 0.5491 0.054 Uiso 1 1 calc R
C52 C 0.3299(4) 0.0106(15) 0.5528(2) 0.108(4) Uani 1 1 d D
H52A H 0.3202 -0.0928 0.5399 0.163 Uiso 1 1 calc R
H52B H 0.2904 0.0733 0.5405 0.163 Uiso 1 1 calc R
H52C H 0.3436 0.0093 0.5902 0.163 Uiso 1 1 calc R

loop_
_atom_site_aniso_label
_atom_site_aniso_U_11
_atom_site_aniso_U_22
_atom_site_aniso_U_33
_atom_site_aniso_U_23
_atom_site_aniso_U_13
_atom_site_aniso_U_12
Re1 0.01997(12) 0.02222(13) 0.01735(13) 0.00186(6) 0.00372(8) -0.00158(6)
O1 0.0296(16) 0.0252(17) 0.0409(19) 0.0065(15) 0.0069(14) 0.0016(14)
O2 0.0266(15) 0.0280(16) 0.0337(17) -0.0039(14) 0.0114(13) -0.0044(13)
O3 0.0304(17) 0.0349(17) 0.0187(15) 0.0050(13) -0.0025(13) -0.0068(14)
O5 0.0288(16) 0.056(2) 0.0218(16) 0.0084(15) 0.0080(13) -0.0048(16)
O6 0.0322(18) 0.051(2) 0.042(2) -0.0072(18) 0.0079(16) 0.0072(18)
O7 0.0389(19) 0.044(2) 0.0229(18) -0.0001(14) 0.0021(15) -0.0095(15)
O8 0.0344(18) 0.040(2) 0.044(2) 0.0109(17) 0.0089(16) -0.0098(17)
O9 0.0316(18) 0.0344(18) 0.042(2) 0.0054(16) 0.0163(15) 0.0112(15)
C1 0.025(2) 0.027(2) 0.021(2) 0.0058(18) 0.0036(17) 0.0041(18)
C2 0.024(2) 0.020(2) 0.022(2) 0.0045(17) 0.0059(16) 0.0007(17)
C3 0.026(2) 0.026(2) 0.019(2) 0.0012(17) 0.0018(16) 0.0040(17)
C4 0.028(2) 0.027(2) 0.0166(19) 0.0033(17) 0.0036(16) 0.0045(18)
C5 0.027(2) 0.030(2) 0.015(2) 0.0041(17) 0.0085(17) 0.0047(18)
C6 0.0162(19) 0.028(2) 0.028(2) -0.0015(19) 0.0033(16) -0.0022(17)
C7 0.027(2) 0.024(2) 0.020(2) -0.0003(16) 0.0032(18) -0.0030(17)
C8 0.027(2) 0.029(2) 0.026(2) 0.000(2) 0.0048(18) 0.000(2)
C9 0.030(2) 0.030(2) 0.021(2) 0.0010(19) 0.0075(18) -0.006(2)
C11 0.0212(19) 0.026(2) 0.022(2) -0.0006(17) 0.0046(16) -0.0017(17)
C12 0.028(2) 0.026(2) 0.029(2) -0.0030(19) 0.0132(18) -0.0004(18)
C13 0.029(2) 0.030(2) 0.030(2) -0.0031(19) 0.0152(19) 0.0017(18)
C14 0.029(2) 0.038(3) 0.022(2) -0.001(2) 0.0112(18) -0.003(2)
C15 0.023(2) 0.029(2) 0.019(2) 0.0013(18) 0.0018(16) -0.0037(18)
C16 0.030(2) 0.037(3) 0.022(2) 0.0082(18) 0.0048(19) 0.0012(19)
C17 0.028(2) 0.036(3) 0.031(2) 0.007(2) 0.0049(19) 0.007(2)
C18 0.027(2) 0.027(2) 0.031(2) 0.002(2) 0.0082(18) 0.0023(19)
C19 0.025(2) 0.026(2) 0.025(2) -0.0008(18) 0.0060(17) -0.0013(17)
C20 0.0163(18) 0.028(2) 0.022(2) 0.0026(18) 0.0022(16) -0.0064(17)
C21 0.022(2) 0.026(2) 0.021(2) 0.0028(17) 0.0003(17) 0.0021(17)
C22 0.029(2) 0.038(3) 0.038(3) -0.005(2) 0.015(2) -0.007(2)
C31 0.037(2) 0.034(3) 0.015(2) 0.0015(18) -0.0009(18) 0.000(2)
C32 0.035(3) 0.035(3) 0.028(3) 0.000(2) -0.001(2) 0.002(2)
C33 0.040(3) 0.071(4) 0.027(3) -0.003(2) 0.001(2) -0.013(3)
C51 0.045(3) 0.070(4) 0.022(3) 0.009(2) 0.011(2) -0.007(3)
C52 0.075(5) 0.218(12) 0.031(3) -0.006(5) 0.012(3) -0.067(7)

loop_
_atom_type_symbol
_atom_type_description
_atom_type_scat_dispersion_real
_atom_type_scat_dispersion_imag
_atom_type_scat_source
C C 0.0181 0.0091 'International Tables Vol C Tables 4.2.6.8 and 6.1.1.4'
H H 0.0000 0.0000 'International Tables Vol C Tables 4.2.6.8 and 6.1.1.4'
O O 0.0492 0.0322 'International Tables Vol C Tables 4.2.6.8 and 6.1.1.4'
Re Re -5.2083 5.8923 'International Tables Vol C Tables 4.2.6.8 and 6.1.1.4'

loop_
_geom_angle_atom_site_label_1
_geom_angle_atom_site_label_2
_geom_angle_atom_site_label_3
_geom_angle
C5 Re1 C1 86.07(17)
C6 Re1 C1 95.57(18)
C6 Re1 C5 90.14(17)
C6 Re1 C7 88.82(18)
C6 Re1 C9 178.34(17)
C7 Re1 C1 90.72(17)
C7 Re1 C5 176.51(17)
C7 Re1 C9 91.84(18)
C8 Re1 C1 173.69(17)
C8 Re1 C5 90.37(18)
C8 Re1 C6 89.6(2)
C8 Re1 C7 92.95(18)
C8 Re1 C9 91.8(2)
C9 Re1 C1 82.91(19)
C9 Re1 C5 89.11(17)
C21 O2 C22 114.9(4)
C3 O3 C31 122.1(3)
C5 O5 C51 121.6(4)
C2 C1 Re1 127.4(3)
C2 C1 C11 115.8(4)
C11 C1 Re1 116.5(3)
C1 C2 C3 125.4(4)
C1 C2 C21 121.4(4)
C3 C2 C21 113.2(4)
O3 C3 C2 110.7(4)
O3 C3 C4 121.8(4)
C4 C3 C2 127.5(4)
C3 C4 C5 124.2(4)
O5 C5 Re1 114.3(3)
O5 C5 C4 117.0(4)
C4 C5 Re1 128.7(3)
O6 C6 Re1 178.1(4)
O7 C7 Re1 178.8(4)
O8 C8 Re1 178.8(4)
O9 C9 Re1 177.1(4)
C12 C11 C1 120.5(4)
C12 C11 C20 118.7(4)
C20 C11 C1 120.7(4)
C11 C12 C13 122.2(4)
C14 C13 C12 119.8(4)
C13 C14 C15 120.3(4)
C16 C15 C14 121.9(4)
C16 C15 C20 119.5(4)
C20 C15 C14 118.6(4)
C17 C16 C15 121.4(4)
C16 C17 C18 120.2(4)
C19 C18 C17 120.3(4)
C18 C19 C20 120.9(4)
C11 C20 C15 120.3(4)
C11 C20 C19 121.9(4)
C15 C20 C19 117.7(4)
O1 C21 O2 123.8(4)
O1 C21 C2 124.5(4)
O2 C21 C2 111.7(4)
O3 C31 C32 107.4(4)
C33 C32 C31 113.8(4)
O5 C51 C52 108.3(5)

loop_
_geom_bond_atom_site_label_1
_geom_bond_atom_site_label_2
_geom_bond_distance
Re1 C1 2.178(5)
Re1 C5 2.149(4)
Re1 C6 1.993(4)
Re1 C7 1.996(4)
Re1 C8 1.960(5)
Re1 C9 2.011(5)
O1 C21 1.198(5)
O2 C21 1.339(6)
O2 C22 1.447(5)
O3 C3 1.323(5)
O3 C31 1.450(5)
O5 C5 1.344(5)
O5 C51 1.470(6)
O6 C6 1.131(6)
O7 C7 1.139(6)
O8 C8 1.146(6)
O9 C9 1.118(6)
C1 C2 1.353(6)
C1 C11 1.507(6)
C2 C3 1.453(6)
C2 C21 1.511(6)
C3 C4 1.384(6)
C4 C5 1.391(6)
C11 C12 1.370(6)
C11 C20 1.417(6)
C12 C13 1.411(6)
C13 C14 1.370(7)
C14 C15 1.432(7)
C15 C16 1.415(6)
C15 C20 1.421(6)
C16 C17 1.348(7)
C17 C18 1.415(6)
C18 C19 1.368(6)
C19 C20 1.431(6)
C31 C32 1.499(7)
C32 C33 1.497(8)
C51 C52 1.474(8)
